data_7113369
loop_
_publ_author_name
'Sommermann, Thomas'
'Kim, Boo Geun'
'Peters, Karl'
'Peters, Eva-Maria'
'Linker, Torsten'

_publ_section_title
;
 Short and stereoselective synthesis of C-glycosylated glycine derivatives
 from glycals by radical addition and reduction.
;
_journal_issue 22
_journal_name_full 'Chemical communications (Cambridge, England)'
_journal_page_first 2624
_journal_page_last 2625
_journal_paper_doi 10.1039/b410120k
_journal_year 2004
_chemical_formula_sum 'C18 H27 N O11'
_chemical_formula_weight 433.41
_chemical_name_systematic
;
?
;
_space_group_IT_number 4
_symmetry_cell_setting monoclinic
_symmetry_space_group_name_Hall 'P 2yb'
_symmetry_space_group_name_H-M 'P 1 21 1'
_atom_sites_solution_hydrogens geom
_atom_sites_solution_primary direct
_atom_sites_solution_secondary difmap
_audit_creation_method SHELXL-97
_cell_angle_alpha 90.00
_cell_angle_beta 107.240(10)
_cell_angle_gamma 90.00
_cell_formula_units_Z 2
_cell_length_a 10.287(2)
_cell_length_b 10.734(2)
_cell_length_c 10.614(2)
_cell_measurement_reflns_used 60
_cell_measurement_temperature 293(2)
_cell_measurement_theta_max 17.6
_cell_measurement_theta_min 10.3
_cell_volume 1119.3(4)
_computing_cell_refinement 'Bruker XSCANS'
_computing_data_collection 'Bruker XSCANS'
_computing_data_reduction 'Bruker XDISK'
_computing_molecular_graphics 'Bruker XP'
_computing_publication_material 'SHELXL-97 (Sheldrick, 1997)'
_computing_structure_refinement 'SHELXL-97 (Sheldrick, 1997)'
_computing_structure_solution 'SHELXS-97 (Sheldrick, 1990)'
_diffrn_ambient_temperature 293(2)
_diffrn_measured_fraction_theta_full 0.994
_diffrn_measured_fraction_theta_max 0.994
_diffrn_measurement_device_type 'Bruker AXS P4'
_diffrn_measurement_method 'omega scans'
_diffrn_radiation_monochromator graphite
_diffrn_radiation_source 'fine-focus sealed tube'
_diffrn_radiation_type MoK\a
_diffrn_radiation_wavelength 0.71073
_diffrn_reflns_av_R_equivalents 0.0383
_diffrn_reflns_av_sigmaI/netI 0.0472
_diffrn_reflns_limit_h_max 13
_diffrn_reflns_limit_h_min -1
_diffrn_reflns_limit_k_max 13
_diffrn_reflns_limit_k_min -13
_diffrn_reflns_limit_l_max 13
_diffrn_reflns_limit_l_min -13
_diffrn_reflns_number 5932
_diffrn_reflns_theta_full 27.50
_diffrn_reflns_theta_max 27.50
_diffrn_reflns_theta_min 2.42
_diffrn_standards_decay_% 2.0
_diffrn_standards_interval_count 97
_diffrn_standards_number 3
_exptl_absorpt_coefficient_mu 0.107
_exptl_absorpt_correction_type empirical
_exptl_crystal_colour colourless
_exptl_crystal_density_diffrn 1.286
_exptl_crystal_density_method 'not measured'
_exptl_crystal_description prism
_exptl_crystal_F_000 460
_exptl_crystal_size_max 0.65
_exptl_crystal_size_mid 0.6
_exptl_crystal_size_min 0.55
_refine_diff_density_max 0.457
_refine_diff_density_min -0.284
_refine_diff_density_rms 0.093
_refine_ls_abs_structure_details 'Flack H D (1983), Acta Cryst. A39, 876-881'
_refine_ls_abs_structure_Flack -0.3(8)
_refine_ls_extinction_method none
_refine_ls_goodness_of_fit_ref 1.052
_refine_ls_hydrogen_treatment mixed
_refine_ls_matrix_type full
_refine_ls_number_parameters 279
_refine_ls_number_reflns 5107
_refine_ls_number_restraints 0
_refine_ls_restrained_S_all 1.052
_refine_ls_R_factor_all 0.0649
_refine_ls_R_factor_gt 0.0600
_refine_ls_shift/su_max 0.945
_refine_ls_shift/su_mean 0.046
_refine_ls_structure_factor_coef Fsqd
_refine_ls_weighting_details 'calc w=1/[\s^2^(Fo^2^)+(0.1031P)^2^+0.0519P] where P=(Fo^2^+2Fc^2^)/3'
_refine_ls_weighting_scheme calc
_refine_ls_wR_factor_gt 0.1381
_refine_ls_wR_factor_ref 0.1419
_reflns_number_gt 4751
_reflns_number_total 5107
_reflns_threshold_expression >2sigma(I)
_cod_data_source_file b410120k.txt
_cod_data_source_block lin17
_cod_original_sg_symbol_H-M P2~1~)
_cod_database_code 7113369

loop_
_symmetry_equiv_pos_as_xyz
'x, y, z'
'-x, y+1/2, -z'

loop_
_atom_site_label
_atom_site_type_symbol
_atom_site_fract_x
_atom_site_fract_y
_atom_site_fract_z
_atom_site_U_iso_or_equiv
_atom_site_adp_type
_atom_site_occupancy
_atom_site_symmetry_multiplicity
_atom_site_calc_flag
_atom_site_refinement_flags
O1 O 0.38071(11) 0.9314 0.85631(12) 0.0473(3) Uani 1 1 d .
C2 C 0.48642(15) 0.94915(18) 0.97758(16) 0.0430(3) Uani 1 1 d .
H2 H 0.5424 0.8738 1.0001 0.080 Uiso 1 1 calc R
O2 O 0.56489(13) 1.04847(16) 0.96012(14) 0.0533(3) Uani 1 1 d .
C3 C 0.42808(14) 0.98325(18) 1.08996(15) 0.0407(3) Uani 1 1 d .
H3 H 0.3881 1.0667 1.0724 0.080 Uiso 1 1 calc R
C4 C 0.31568(14) 0.89286(18) 1.09529(15) 0.0408(3) Uani 1 1 d .
H4 H 0.3557 0.8126 1.1304 0.080 Uiso 1 1 calc R
O4 O 0.24319(12) 0.94491(17) 1.18120(12) 0.0502(3) Uani 1 1 d .
C5 C 0.21454(14) 0.87402(18) 0.96037(15) 0.0410(3) Uani 1 1 d .
H5 H 0.1648 0.9515 0.9297 0.080 Uiso 1 1 calc R
O5 O 0.12182(12) 0.77765(16) 0.97253(13) 0.0506(3) Uani 1 1 d .
C6 C 0.29112(16) 0.83241(19) 0.86363(16) 0.0457(3) Uani 1 1 d .
H6 H 0.3448 0.7579 0.8985 0.080 Uiso 1 1 calc R
C7 C 0.54406(16) 0.9879(2) 1.22264(16) 0.0477(3) Uani 1 1 d .
H7 H 0.6219 1.0299 1.2058 0.080 Uiso 1 1 calc R
N8 N 0.58899(17) 0.8654(2) 1.27381(18) 0.0603(4) Uani 1 1 d .
H8 H 0.534(3) 0.819(3) 1.310(3) 0.080 Uiso 1 1 d .
C20 C 0.6560(3) 1.0204(3) 0.8865(4) 0.0852(8) Uani 1 1 d .
H20A H 0.7143 1.0906 0.8882 0.080 Uiso 1 1 calc R
H20B H 0.6051 1.0021 0.7969 0.080 Uiso 1 1 calc R
H20C H 0.7103 0.9494 0.9246 0.080 Uiso 1 1 calc R
C40 C 0.2319(2) 0.8754(3) 1.28353(19) 0.0626(5) Uani 1 1 d .
O40 O 0.2900(2) 0.7783(2) 1.31484(19) 0.0896(6) Uani 1 1 d .
C41 C 0.1399(3) 0.9370(5) 1.3508(3) 0.0963(10) Uani 1 1 d .
H41A H 0.1571 0.9035 1.4381 0.080 Uiso 1 1 calc R
H41B H 0.0468 0.9219 1.3013 0.080 Uiso 1 1 calc R
H41C H 0.1569 1.0251 1.3561 0.080 Uiso 1 1 calc R
C50 C -0.01003(18) 0.8098(2) 0.9492(2) 0.0562(4) Uani 1 1 d .
O50 O -0.05309(15) 0.9098(2) 0.9101(3) 0.0884(6) Uani 1 1 d .
C51 C -0.0906(3) 0.7038(3) 0.9777(4) 0.0881(8) Uani 1 1 d .
H51A H -0.0397 0.6280 0.9832 0.080 Uiso 1 1 calc R
H51B H -0.1749 0.6968 0.9082 0.080 Uiso 1 1 calc R
H51C H -0.1092 0.7182 1.0599 0.080 Uiso 1 1 calc R
O60 O 0.10832(13) 0.90919(19) 0.67952(13) 0.0591(3) Uani 1 1 d .
C60 C 0.1978(2) 0.8048(2) 0.72690(19) 0.0584(4) Uani 1 1 d .
H60A H 0.2516 0.7891 0.6674 0.080 Uiso 1 1 calc R
H60B H 0.1445 0.7309 0.7294 0.080 Uiso 1 1 calc R
O61 O -0.0709(2) 0.7809(3) 0.6224(3) 0.1164(9) Uani 1 1 d .
C61 C -0.0248(2) 0.8837(3) 0.6295(2) 0.0736(6) Uani 1 1 d .
C62 C -0.1042(3) 1.0015(4) 0.5868(4) 0.1009(10) Uani 1 1 d .
H62A H -0.1977 0.9878 0.5824 0.080 Uiso 1 1 calc R
H62B H -0.0987 1.0256 0.5014 0.080 Uiso 1 1 calc R
H62C H -0.0670 1.0664 0.6492 0.080 Uiso 1 1 calc R
C70 C 0.50489(19) 1.0626(2) 1.32796(18) 0.0523(4) Uani 1 1 d .
O70 O 0.4983(2) 1.0214(2) 1.43091(16) 0.0781(5) Uani 1 1 d .
O71 O 0.48043(19) 1.18009(19) 1.28949(15) 0.0674(4) Uani 1 1 d .
C72 C 0.4454(4) 1.2633(3) 1.3826(3) 0.0939(9) Uani 1 1 d .
H72A H 0.4530 1.3481 1.3570 0.080 Uiso 1 1 calc R
H72B H 0.5064 1.2494 1.4693 0.080 Uiso 1 1 calc R
H72C H 0.3537 1.2472 1.3828 0.080 Uiso 1 1 calc R
C80 C 0.7082(2) 0.8156(3) 1.2689(3) 0.0758(7) Uani 1 1 d .
O80 O 0.7834(2) 0.8713(3) 1.2197(3) 0.1169(9) Uani 1 1 d .
C81 C 0.7385(4) 0.6876(3) 1.3264(3) 0.1057(13) Uani 1 1 d .
H81A H 0.6564 0.6507 1.3347 0.080 Uiso 1 1 calc R
H81B H 0.8045 0.6930 1.4119 0.080 Uiso 1 1 calc R
H81C H 0.7740 0.6371 1.2696 0.080 Uiso 1 1 calc R

loop_
_atom_site_aniso_label
_atom_site_aniso_U_11
_atom_site_aniso_U_22
_atom_site_aniso_U_33
_atom_site_aniso_U_23
_atom_site_aniso_U_13
_atom_site_aniso_U_12
O1 0.0415(5) 0.0517(6) 0.0478(6) 0.0019(5) 0.0119(4) -0.0010(5)
C2 0.0363(6) 0.0407(7) 0.0512(8) -0.0014(6) 0.0116(6) 0.0008(5)
O2 0.0464(6) 0.0490(6) 0.0696(7) -0.0048(5) 0.0249(5) -0.0066(5)
C3 0.0339(6) 0.0403(6) 0.0442(7) 0.0008(5) 0.0060(5) 0.0007(5)
C4 0.0342(6) 0.0413(7) 0.0451(7) 0.0026(5) 0.0090(5) 0.0016(5)
O4 0.0462(6) 0.0571(7) 0.0491(6) 0.0030(5) 0.0167(5) 0.0031(5)
C5 0.0344(6) 0.0378(6) 0.0484(7) 0.0026(5) 0.0085(5) -0.0004(5)
O5 0.0405(5) 0.0398(5) 0.0685(7) 0.0019(5) 0.0113(5) -0.0042(4)
C6 0.0425(7) 0.0427(7) 0.0503(8) -0.0032(6) 0.0115(6) 0.0007(6)
C7 0.0395(7) 0.0466(8) 0.0508(8) -0.0011(6) 0.0039(6) 0.0007(6)
N8 0.0498(8) 0.0536(8) 0.0647(9) 0.0002(7) -0.0031(7) 0.0108(6)
C20 0.0779(15) 0.0707(14) 0.131(2) -0.0248(15) 0.0677(17) -0.0205(11)
C40 0.0601(10) 0.0777(13) 0.0494(8) 0.0055(9) 0.0155(7) -0.0103(9)
O40 0.1169(15) 0.0842(12) 0.0720(10) 0.0270(9) 0.0344(10) 0.0070(12)
C41 0.0931(18) 0.136(3) 0.0757(15) 0.0038(17) 0.0492(14) -0.0029(19)
C50 0.0414(8) 0.0541(10) 0.0739(11) -0.0026(8) 0.0184(7) -0.0076(7)
O50 0.0439(7) 0.0706(10) 0.1524(19) 0.0239(11) 0.0318(9) 0.0090(7)
C51 0.0617(13) 0.0724(14) 0.137(3) -0.0011(16) 0.0391(15) -0.0238(12)
O60 0.0467(6) 0.0687(8) 0.0537(6) 0.0029(6) 0.0019(5) -0.0065(6)
C60 0.0568(9) 0.0600(10) 0.0531(9) -0.0092(8) 0.0082(7) -0.0012(8)
O61 0.0719(12) 0.1100(18) 0.138(2) -0.0143(16) -0.0148(12) -0.0301(14)
C61 0.0535(10) 0.0937(16) 0.0602(10) -0.0058(11) -0.0038(8) -0.0144(11)
C62 0.0617(13) 0.125(3) 0.0941(19) 0.0089(19) -0.0106(13) 0.0103(15)
C70 0.0499(8) 0.0520(8) 0.0482(8) -0.0058(7) 0.0039(6) -0.0062(7)
O70 0.1031(13) 0.0724(10) 0.0531(7) 0.0019(7) 0.0145(8) 0.0019(9)
O71 0.0917(11) 0.0516(7) 0.0569(8) -0.0071(6) 0.0189(7) 0.0042(7)
C72 0.135(2) 0.0702(15) 0.0745(14) -0.0170(12) 0.0279(15) 0.0187(16)
C80 0.0554(11) 0.0805(15) 0.0734(13) -0.0152(11) -0.0085(10) 0.0221(11)
O80 0.0704(11) 0.136(2) 0.147(2) 0.0096(19) 0.0356(13) 0.0374(14)
C81 0.104(2) 0.0775(17) 0.098(2) -0.0205(14) -0.0288(17) 0.0417(16)

loop_
_atom_type_symbol
_atom_type_description
_atom_type_scat_dispersion_real
_atom_type_scat_dispersion_imag
_atom_type_scat_source
C C 0.0033 0.0016 'International Tables Vol C Tables 4.2.6.8 and 6.1.1.4'
H H 0.0000 0.0000 'International Tables Vol C Tables 4.2.6.8 and 6.1.1.4'
N N 0.0061 0.0033 'International Tables Vol C Tables 4.2.6.8 and 6.1.1.4'
O O 0.0106 0.0060 'International Tables Vol C Tables 4.2.6.8 and 6.1.1.4'

loop_
_geom_angle_atom_site_label_1
_geom_angle_atom_site_label_2
_geom_angle_atom_site_label_3
_geom_angle
C6 O1 C2 112.46(12)
O2 C2 O1 107.49(13)
O2 C2 C3 107.43(13)
O1 C2 C3 111.36(12)
O2 C2 H2 110.2
O1 C2 H2 110.2
C3 C2 H2 110.2
C2 O2 C20 114.65(15)
C4 C3 C2 110.73(12)
C4 C3 C7 111.98(13)
C2 C3 C7 109.94(12)
C4 C3 H3 108.0
C2 C3 H3 108.0
C7 C3 H3 108.0
O4 C4 C5 108.00(11)
O4 C4 C3 108.38(12)
C5 C4 C3 111.50(12)
O4 C4 H4 109.6
C5 C4 H4 109.6
C3 C4 H4 109.6
C40 O4 C4 118.40(15)
O5 C5 C4 107.42(12)
O5 C5 C6 109.65(13)
C4 C5 C6 109.07(12)
O5 C5 H5 110.2
C4 C5 H5 110.2
C6 C5 H5 110.2
C50 O5 C5 117.16(13)
O1 C6 C60 109.30(15)
O1 C6 C5 106.76(12)
C60 C6 C5 113.17(14)
O1 C6 H6 109.2
C60 C6 H6 109.2
C5 C6 H6 109.2
N8 C7 C70 109.14(15)
N8 C7 C3 112.70(13)
C70 C7 C3 112.50(13)
N8 C7 H7 107.4
C70 C7 H7 107.4
C3 C7 H7 107.4
C80 N8 C7 122.6(2)
C80 N8 H8 119(2)
C7 N8 H8 118(2)
O2 C20 H20A 109.5
O2 C20 H20B 109.5
H20A C20 H20B 109.5
O2 C20 H20C 109.5
H20A C20 H20C 109.5
H20B C20 H20C 109.5
O40 C40 O4 123.3(2)
O40 C40 C41 125.8(2)
O4 C40 C41 110.9(2)
C40 C41 H41A 109.5
C40 C41 H41B 109.5
H41A C41 H41B 109.5
C40 C41 H41C 109.5
H41A C41 H41C 109.5
H41B C41 H41C 109.5
O50 C50 O5 123.08(17)
O50 C50 C51 126.05(19)
O5 C50 C51 110.87(19)
C50 C51 H51A 109.5
C50 C51 H51B 109.5
H51A C51 H51B 109.5
C50 C51 H51C 109.5
H51A C51 H51C 109.5
H51B C51 H51C 109.5
C61 O60 C60 116.79(19)
O60 C60 C6 109.89(15)
O60 C60 H60A 109.7
C6 C60 H60A 109.7
O60 C60 H60B 109.7
C6 C60 H60B 109.7
H60A C60 H60B 108.2
O61 C61 O60 123.6(3)
O61 C61 C62 126.1(2)
O60 C61 C62 110.4(2)
C61 C62 H62A 109.5
C61 C62 H62B 109.5
H62A C62 H62B 109.5
C61 C62 H62C 109.5
H62A C62 H62C 109.5
H62B C62 H62C 109.5
O70 C70 O71 125.05(19)
O70 C70 C7 124.95(18)
O71 C70 C7 110.00(16)
C70 O71 C72 115.9(2)
O71 C72 H72A 109.5
O71 C72 H72B 109.5
H72A C72 H72B 109.5
O71 C72 H72C 109.5
H72A C72 H72C 109.5
H72B C72 H72C 109.5
O80 C80 N8 121.5(3)
O80 C80 C81 123.1(3)
N8 C80 C81 115.4(3)
C80 C81 H81A 109.5
C80 C81 H81B 109.5
H81A C81 H81B 109.5
C80 C81 H81C 109.5
H81A C81 H81C 109.5
H81B C81 H81C 109.5

loop_
_geom_bond_atom_site_label_1
_geom_bond_atom_site_label_2
_geom_bond_distance
O1 C6 1.424(2)
O1 C2 1.4303(19)
C2 O2 1.382(2)
C2 C3 1.530(2)
C2 H2 0.9800
O2 C20 1.419(3)
C3 C4 1.523(2)
C3 C7 1.553(2)
C3 H3 0.9800
C4 O4 1.4501(18)
C4 C5 1.514(2)
C4 H4 0.9800
O4 C40 1.351(2)
C5 O5 1.4386(17)
C5 C6 1.534(2)
C5 H5 0.9800
O5 C50 1.350(2)
C6 C60 1.513(2)
C6 H6 0.9800
C7 N8 1.445(2)
C7 C70 1.524(3)
C7 H7 0.9800
N8 C80 1.353(3)
N8 H8 0.92(3)
C20 H20A 0.9600
C20 H20B 0.9600
C20 H20C 0.9600
C40 O40 1.198(3)
C40 C41 1.498(4)
C41 H41A 0.9600
C41 H41B 0.9600
C41 H41C 0.9600
C50 O50 1.188(3)
C50 C51 1.491(3)
C51 H51A 0.9600
C51 H51B 0.9600
C51 H51C 0.9600
O60 C61 1.342(3)
O60 C60 1.443(3)
C60 H60A 0.9700
C60 H60B 0.9700
O61 C61 1.195(4)
C61 C62 1.501(5)
C62 H62A 0.9600
C62 H62B 0.9600
C62 H62C 0.9600
C70 O70 1.199(3)
C70 O71 1.326(2)
O71 C72 1.454(3)
C72 H72A 0.9600
C72 H72B 0.9600
C72 H72C 0.9600
C80 O80 1.212(4)
C80 C81 1.498(4)
C81 H81A 0.9600
C81 H81B 0.9600
C81 H81C 0.9600

loop_
_geom_torsion_atom_site_label_1
_geom_torsion_atom_site_label_2
_geom_torsion_atom_site_label_3
_geom_torsion_atom_site_label_4
_geom_torsion
C6 O1 C2 O2 -178.74(12)
C6 O1 C2 C3 -61.33(16)
O1 C2 O2 C20 -76.7(2)
C3 C2 O2 C20 163.3(2)
O2 C2 C3 C4 167.15(12)
O1 C2 C3 C4 49.70(16)
O2 C2 C3 C7 -68.59(16)
O1 C2 C3 C7 173.96(12)
C2 C3 C4 O4 -166.87(11)
C7 C3 C4 O4 70.04(15)
C2 C3 C4 C5 -48.13(16)
C7 C3 C4 C5 -171.22(12)
C5 C4 O4 C40 114.06(16)
C3 C4 O4 C40 -125.01(15)
O4 C4 C5 O5 -67.31(14)
C3 C4 C5 O5 173.72(12)
O4 C4 C5 C6 173.91(12)
C3 C4 C5 C6 54.94(16)
C4 C5 O5 C50 116.16(16)
C6 C5 O5 C50 -125.44(16)
C2 O1 C6 C60 -170.35(13)
C2 O1 C6 C5 66.91(15)
O5 C5 C6 O1 -179.95(11)
C4 C5 C6 O1 -62.57(15)
O5 C5 C6 C60 59.77(18)
C4 C5 C6 C60 177.15(14)
C4 C3 C7 N8 47.67(19)
C2 C3 C7 N8 -75.86(18)
C4 C3 C7 C70 -76.25(17)
C2 C3 C7 C70 160.22(14)
C70 C7 N8 C80 -128.9(2)
C3 C7 N8 C80 105.4(2)
C4 O4 C40 O40 7.7(3)
C4 O4 C40 C41 -173.0(2)
C5 O5 C50 O50 5.9(3)
C5 O5 C50 C51 -174.8(2)
C61 O60 C60 C6 -130.82(19)
O1 C6 C60 O60 -66.47(18)
C5 C6 C60 O60 52.4(2)
C60 O60 C61 O61 -0.3(4)
C60 O60 C61 C62 179.1(2)
N8 C7 C70 O70 -7.6(3)
C3 C7 C70 O70 118.3(2)
N8 C7 C70 O71 171.88(16)
C3 C7 C70 O71 -62.2(2)
O70 C70 O71 C72 1.1(3)
C7 C70 O71 C72 -178.4(2)
C7 N8 C80 O80 -0.7(4)
C7 N8 C80 C81 -179.92(19)
